data_7705754
loop_
_publ_author_name
'Srivastava, Ravi'
'Jakoobi, Martin'
'Thieuleux, Chlo\'e'
'Quadrelli, Elsje Alessandra'
'Camp, Cl\'ement'

_publ_section_title
;
 A family of rhodium(i) NHC chelates featuring O-containing tethers for
 catalytic tandem alkene isomerization-hydrosilylation.
;
_journal_issue 3
_journal_name_full 'Dalton transactions (Cambridge, England : 2003)'
_journal_page_first 869
_journal_page_last 879
_journal_paper_doi 10.1039/d0dt03698f
_journal_volume 50
_journal_year 2021
_chemical_formula_moiety 'C24 H33 N2 O Rh'
_chemical_formula_sum 'C24 H33 N2 O Rh'
_chemical_formula_weight 468.43
_space_group_IT_number 148
_space_group_name_Hall '-R 3'
_space_group_name_H-M_alt 'R -3 :H'
_symmetry_cell_setting trigonal
_symmetry_space_group_name_Hall '-R 3'
_symmetry_space_group_name_H-M 'R -3 :H'
_atom_sites_solution_hydrogens difmap
_atom_sites_solution_primary direct
_audit_update_record
;
2020-08-31 deposited with the CCDC.	2020-11-24 downloaded from the CCDC.
;
_cell_angle_alpha 90
_cell_angle_beta 90
_cell_angle_gamma 120
_cell_formula_units_Z 18
_cell_length_a 32.883(3)
_cell_length_b 32.883(3)
_cell_length_c 10.4799(11)
_cell_measurement_reflns_used 5048
_cell_measurement_temperature 100.01(10)
_cell_measurement_theta_max 29.4280
_cell_measurement_theta_min 3.3980
_cell_volume 9813.7(16)
_computing_cell_refinement 'CrysAlisPro 1.171.39.46 (Rigaku OD, 2018)'
_computing_data_collection 'CrysAlisPro 1.171.39.46 (Rigaku OD, 2018)'
_computing_data_reduction 'CrysAlisPro 1.171.39.46 (Rigaku OD, 2018)'
_computing_molecular_graphics 'CAMERON (Watkin et al., 1996)'
_computing_publication_material 'CRYSTALS (Betteridge et al., 2003)'
_computing_structure_refinement 'CRYSTALS (Betteridge et al., 2003)'
_computing_structure_solution 'SIR97 (Altomare et al., 1999)'
_diffrn_ambient_temperature 100
_diffrn_detector 'CCD plate'
_diffrn_detector_area_resol_mean 10.4685
_diffrn_detector_type Atlas
_diffrn_measured_fraction_theta_full 0.998
_diffrn_measured_fraction_theta_max 0.872
_diffrn_measurement_device 'four-circle diffractometer'
_diffrn_measurement_device_type 'Xcalibur, Atlas, Gemini ultra'
_diffrn_measurement_method \w
_diffrn_radiation_monochromator graphite
_diffrn_radiation_probe x-ray
_diffrn_radiation_type 'Mo K\a'
_diffrn_radiation_wavelength 0.71073
_diffrn_reflns_av_R_equivalents 0.062
_diffrn_reflns_av_unetI/netI 0.070
_diffrn_reflns_limit_h_max 30
_diffrn_reflns_limit_h_min -34
_diffrn_reflns_limit_k_max 43
_diffrn_reflns_limit_k_min -34
_diffrn_reflns_limit_l_max 14
_diffrn_reflns_limit_l_min -8
_diffrn_reflns_number 16712
_diffrn_reflns_theta_full 26.472
_diffrn_reflns_theta_max 29.615
_diffrn_reflns_theta_min 3.230
_diffrn_source 'fine-focus sealed X-ray tube'
_diffrn_source_type 'Enhance (Mo) X-ray Source'
_diffrn_standards_number 0
_exptl_absorpt_coefficient_mu 0.799
_exptl_absorpt_correction_T_max 0.826
_exptl_absorpt_correction_T_min 0.785
_exptl_absorpt_correction_type analytical
_exptl_absorpt_process_details
;
CrysAlisPro 1.171.39.46 (Rigaku Oxford Diffraction, 2018)
Analytical numeric absorption correction using a multifaceted crystal
model based on expressions derived by R.C. Clark & J.S. Reid.
(Clark, R. C. & Reid, J. S. (1995). Acta Cryst. A51, 887-897)

;
_exptl_crystal_colour yellow
_exptl_crystal_density_diffrn 1.427
_exptl_crystal_density_meas ?
_exptl_crystal_density_method 'not measured'
_exptl_crystal_description block
_exptl_crystal_F_000 4392
_exptl_crystal_size_max 0.279
_exptl_crystal_size_mid 0.196
_exptl_crystal_size_min 0.184
_refine_diff_density_max 2.14
_refine_diff_density_min -2.43
_refine_ls_extinction_coef 880(90)
_refine_ls_extinction_method 'Larson (1970), Equation 22'
_refine_ls_goodness_of_fit_ref 0.9704
_refine_ls_hydrogen_treatment constr
_refine_ls_matrix_type full
_refine_ls_number_parameters 254
_refine_ls_number_reflns 5332
_refine_ls_number_restraints 0
_refine_ls_R_factor_all 0.0910
_refine_ls_R_factor_gt 0.0753
_refine_ls_shift/su_max 0.0002778
_refine_ls_shift/su_mean 0.0000201
_refine_ls_structure_factor_coef Fsqd
_refine_ls_weighting_details
;
 Method= Modified Sheldrick 
 w=1/[\s^2^(F^2^) + ( 0.10P)^2^ +*****P] 
 ,where P=(max(Fo^2^,0) + 2Fc^2^)/3 
;
_refine_ls_weighting_scheme calc
_refine_ls_wR_factor_all 0.2150
_refine_ls_wR_factor_gt 0.1854
_refine_ls_wR_factor_ref 0.2150
_reflns_limit_h_max 21
_reflns_limit_h_min -42
_reflns_limit_k_max 45
_reflns_limit_k_min 0
_reflns_limit_l_max 14
_reflns_limit_l_min 0
_reflns_number_gt 4430
_reflns_number_total 5342
_reflns_threshold_expression I>2.0\s(I)
_oxford_diffrn_Wilson_B_factor 1.73
_oxford_diffrn_Wilson_scale 7.11
_oxford_refine_ls_r_factor_ref 0.0910
_oxford_refine_ls_scale 0.922(8)
_oxford_reflns_number_all 5332
_cod_data_source_file d0dt03698f2.cif
_cod_data_source_block I
_cod_depositor_comments
;
The following automatic conversions were performed:

data item '_exptl_crystal_density_meas' value 'not measured' was
changed to '?' -- the value is perceived as not measured.

Automatic conversion script
Id: cif_fix_values 7556 2019-12-06 15:28:31Z antanas 

 Adding full bibliography for 7705753--7705755.cif.
;
_cod_original_cell_volume 9813.7(19)
_cod_original_sg_symbol_H-M 'R -3 '
_cod_database_code 7705754
_oxdiff_exptl_absorpt_empirical_full_min 0.859
_oxdiff_exptl_absorpt_empirical_full_max 1.424
_oxdiff_exptl_absorpt_empirical_details
;
Empirical correction (ABSPACK) includes:
- Absorption correction using spherical harmonics
- Frame scaling
;
_oxford_refine_reflns_threshold_expression_ref I>-10.0\s(I)

loop_
_symmetry_equiv_pos_as_xyz
x,y,z
-x,-y,-z
x+1/3,y+2/3,z+2/3
-x+1/3,-y+2/3,-z+2/3
x+2/3,y+1/3,z+1/3
-x+2/3,-y+1/3,-z+1/3
-y,x-y,z
y,-x+y,-z
-y+1/3,x-y+2/3,z+2/3
y+1/3,-x+y+2/3,-z+2/3
-y+2/3,x-y+1/3,z+1/3
y+2/3,-x+y+1/3,-z+1/3
-x+y,-x,z
x-y,x,-z
-x+y+1/3,-x+2/3,z+2/3
x-y+1/3,x+2/3,-z+2/3
-x+y+2/3,-x+1/3,z+1/3
x-y+2/3,x+1/3,-z+1/3

loop_
_atom_site_label
_atom_site_type_symbol
_atom_site_fract_x
_atom_site_fract_y
_atom_site_fract_z
_atom_site_U_iso_or_equiv
_atom_site_occupancy
_atom_site_adp_type
_atom_site_refinement_flags_posn
_atom_site_refinement_flags_adp
_atom_site_refinement_flags_occupancy
_atom_site_disorder_assembly
_atom_site_disorder_group
_atom_site_attached_hydrogens
Rh1 Rh 0.510094(16) 0.675045(16) 0.40440(4) 0.0190 1.0000 Uani . . . . . .
O2 O 0.57090(14) 0.71624(15) 0.3090(4) 0.0227 1.0000 Uani . . . . . .
C3 C 0.6136(2) 0.7184(2) 0.3320(6) 0.0252 1.0000 Uani . . . . . .
C4 C 0.6175(2) 0.7048(2) 0.4697(6) 0.0261 1.0000 Uani . . . . . .
N5 N 0.58379(18) 0.65499(18) 0.4929(5) 0.0259 1.0000 Uani . . . . . .
C6 C 0.5369(2) 0.6353(2) 0.4699(5) 0.0222 1.0000 Uani . . . . . .
N8 N 0.52052(19) 0.58799(19) 0.4902(5) 0.0249 1.0000 Uani . . . . . .
C9 C 0.4725(2) 0.5512(2) 0.4724(6) 0.0223 1.0000 Uani . . . . . .
C10 C 0.4448(2) 0.5308(2) 0.5795(6) 0.0231 1.0000 Uani . . . . . .
C11 C 0.3975(2) 0.4967(2) 0.5596(6) 0.0247 1.0000 Uani . . . . . .
C12 C 0.3792(2) 0.4833(2) 0.4371(6) 0.0242 1.0000 Uani . . . . . .
C13 C 0.4088(2) 0.5038(2) 0.3324(6) 0.0256 1.0000 Uani . . . . . .
C14 C 0.4555(2) 0.5383(2) 0.3475(6) 0.0235 1.0000 Uani . . . . . .
C15 C 0.4859(3) 0.5623(2) 0.2337(6) 0.0308 1.0000 Uani . . . . . .
C16 C 0.3280(2) 0.4478(3) 0.4184(7) 0.0346 1.0000 Uani . . . . . .
C17 C 0.4638(3) 0.5446(3) 0.7131(6) 0.0326 1.0000 Uani . . . . . .
C18 C 0.5562(3) 0.5796(2) 0.5227(8) 0.0348 1.0000 Uani . . . . . .
C19 C 0.5961(3) 0.6212(3) 0.5237(8) 0.0383 1.0000 Uani . . . . . .
C20 C 0.6531(2) 0.7701(2) 0.3148(7) 0.0296 1.0000 Uani . . . . . .
C21 C 0.6219(3) 0.6874(3) 0.2366(7) 0.0363 1.0000 Uani . . . . . .
C22 C 0.4935(2) 0.7311(2) 0.3717(5) 0.0207 1.0000 Uani . . . . . .
C23 C 0.4778(2) 0.7006(2) 0.2696(6) 0.0231 1.0000 Uani . . . . . .
C24 C 0.4278(2) 0.6622(2) 0.2469(6) 0.0235 1.0000 Uani . . . . . .
C25 C 0.4035(2) 0.6324(2) 0.3655(6) 0.0263 1.0000 Uani . . . . . .
C26 C 0.4385(2) 0.6279(2) 0.4532(5) 0.0196 1.0000 Uani . . . . . .
C27 C 0.4620(2) 0.6591(2) 0.5537(6) 0.0249 1.0000 Uani . . . . . .
C28 C 0.4575(2) 0.7006(2) 0.5897(6) 0.0270 1.0000 Uani . . . . . .
C29 C 0.4604(2) 0.7310(2) 0.4755(6) 0.0255 1.0000 Uani . . . . . .
H41 H 0.6492 0.7105 0.4839 0.0339 1.0000 Uiso R . . . . .
H42 H 0.6113 0.7240 0.5284 0.0339 1.0000 Uiso R . . . . .
H111 H 0.3779 0.4827 0.6298 0.0320 1.0000 Uiso R . . . . .
H131 H 0.3969 0.4943 0.2503 0.0341 1.0000 Uiso R . . . . .
H151 H 0.4703 0.5457 0.1574 0.0490 1.0000 Uiso R . . . . .
H152 H 0.4918 0.5940 0.2287 0.0490 1.0000 Uiso R . . . . .
H153 H 0.5153 0.5629 0.2424 0.0491 1.0000 Uiso R . . . . .
H161 H 0.3237 0.4324 0.3378 0.0551 1.0000 Uiso R . . . . .
H162 H 0.3097 0.4631 0.4200 0.0550 1.0000 Uiso R . . . . .
H163 H 0.3174 0.4247 0.4851 0.0550 1.0000 Uiso R . . . . .
H171 H 0.4383 0.5315 0.7731 0.0520 1.0000 Uiso R . . . . .
H172 H 0.4803 0.5782 0.7205 0.0520 1.0000 Uiso R . . . . .
H173 H 0.4851 0.5332 0.7317 0.0520 1.0000 Uiso R . . . . .
H181 H 0.5531 0.5505 0.5406 0.0449 1.0000 Uiso R . . . . .
H191 H 0.6262 0.6268 0.5414 0.0491 1.0000 Uiso R . . . . .
H201 H 0.6832 0.7724 0.3268 0.0479 1.0000 Uiso R . . . . .
H202 H 0.6490 0.7893 0.3766 0.0479 1.0000 Uiso R . . . . .
H203 H 0.6513 0.7804 0.2301 0.0480 1.0000 Uiso R . . . . .
H211 H 0.6503 0.6876 0.2585 0.0580 1.0000 Uiso R . . . . .
H212 H 0.6244 0.6995 0.1516 0.0580 1.0000 Uiso R . . . . .
H213 H 0.5961 0.6559 0.2408 0.0578 1.0000 Uiso R . . . . .
H221 H 0.5213 0.7617 0.3555 0.0281 1.0000 Uiso R . . . . .
H231 H 0.4963 0.7130 0.1916 0.0301 1.0000 Uiso R . . . . .
H241 H 0.4100 0.6766 0.2176 0.0310 1.0000 Uiso R . . . . .
H242 H 0.4279 0.6415 0.1812 0.0310 1.0000 Uiso R . . . . .
H251 H 0.3892 0.6472 0.4133 0.0340 1.0000 Uiso R . . . . .
H252 H 0.3792 0.6012 0.3392 0.0339 1.0000 Uiso R . . . . .
H261 H 0.4312 0.5957 0.4681 0.0261 1.0000 Uiso R . . . . .
H271 H 0.4688 0.6448 0.6271 0.0332 1.0000 Uiso R . . . . .
H281 H 0.4824 0.7199 0.6493 0.0350 1.0000 Uiso R . . . . .
H282 H 0.4274 0.6894 0.6313 0.0351 1.0000 Uiso R . . . . .
H291 H 0.4720 0.7630 0.5045 0.0331 1.0000 Uiso R . . . . .
H292 H 0.4293 0.7191 0.4398 0.0330 1.0000 Uiso R . . . . .

loop_
_atom_site_aniso_label
_atom_site_aniso_U_11
_atom_site_aniso_U_22
_atom_site_aniso_U_33
_atom_site_aniso_U_23
_atom_site_aniso_U_13
_atom_site_aniso_U_12
Rh1 0.0211(3) 0.0208(3) 0.0157(3) 0.00097(15) 0.00040(15) 0.0108(2)
O2 0.018(2) 0.027(2) 0.022(2) 0.0066(16) 0.0064(15) 0.0102(18)
C3 0.025(3) 0.032(3) 0.023(3) 0.001(2) 0.001(2) 0.018(3)
C4 0.023(3) 0.020(3) 0.030(3) -0.003(2) -0.008(2) 0.007(2)
N5 0.020(3) 0.020(3) 0.036(3) 0.005(2) -0.007(2) 0.008(2)
C6 0.033(3) 0.023(3) 0.017(3) 0.003(2) 0.000(2) 0.019(3)
N8 0.024(3) 0.022(3) 0.027(3) 0.004(2) -0.004(2) 0.010(2)
C9 0.025(3) 0.019(3) 0.023(3) -0.001(2) -0.002(2) 0.011(2)
C10 0.031(3) 0.020(3) 0.020(3) 0.001(2) -0.002(2) 0.013(3)
C11 0.027(3) 0.026(3) 0.021(3) 0.001(2) 0.004(2) 0.013(3)
C12 0.029(3) 0.017(3) 0.026(3) 0.001(2) -0.001(2) 0.011(2)
C13 0.031(3) 0.024(3) 0.022(3) -0.002(2) -0.004(2) 0.014(3)
C14 0.031(3) 0.022(3) 0.023(3) -0.000(2) 0.003(2) 0.017(3)
C15 0.037(4) 0.026(3) 0.023(3) 0.000(2) 0.005(3) 0.011(3)
C16 0.023(3) 0.037(4) 0.037(4) -0.003(3) -0.002(3) 0.010(3)
C17 0.040(4) 0.032(4) 0.021(3) -0.000(2) -0.004(3) 0.014(3)
C18 0.031(4) 0.023(3) 0.050(4) 0.002(3) -0.004(3) 0.014(3)
C19 0.030(4) 0.028(4) 0.057(5) 0.004(3) -0.010(3) 0.014(3)
C20 0.026(3) 0.030(3) 0.030(3) 0.001(3) 0.001(2) 0.012(3)
C21 0.034(4) 0.031(4) 0.044(4) -0.008(3) 0.003(3) 0.016(3)
C22 0.027(3) 0.019(3) 0.018(3) 0.005(2) 0.001(2) 0.013(2)
C23 0.023(3) 0.031(3) 0.018(3) 0.003(2) -0.002(2) 0.016(3)
C24 0.025(3) 0.025(3) 0.020(3) 0.000(2) -0.003(2) 0.012(3)
C25 0.029(3) 0.026(3) 0.025(3) -0.002(2) -0.002(2) 0.014(3)
C26 0.018(3) 0.015(3) 0.021(3) 0.006(2) 0.008(2) 0.005(2)
C27 0.022(3) 0.033(3) 0.021(3) 0.003(2) 0.006(2) 0.014(3)
C28 0.031(3) 0.033(3) 0.021(3) -0.002(2) -0.000(2) 0.019(3)
C29 0.029(3) 0.026(3) 0.025(3) 0.000(2) 0.000(2) 0.016(3)

loop_
_atom_type_symbol
_atom_type_scat_dispersion_real
_atom_type_scat_dispersion_imag
_atom_type_scat_Cromer_Mann_a1
_atom_type_scat_Cromer_Mann_b1
_atom_type_scat_Cromer_Mann_a2
_atom_type_scat_Cromer_Mann_b2
_atom_type_scat_Cromer_Mann_a3
_atom_type_scat_Cromer_Mann_b3
_atom_type_scat_Cromer_Mann_a4
_atom_type_scat_Cromer_Mann_b4
_atom_type_scat_Cromer_Mann_c
_atom_type_scat_source
C 0.0033 0.0016 2.3100 20.8439 1.0200 10.2075 1.5886 0.5687 0.8650 51.6512 0.2156 'International Tables Vol C 4.2.6.8 and 6.1.1.4'
H 0.0000 0.0000 0.4930 10.5109 0.3229 26.1257 0.1402 3.1424 0.0408 57.7998 0.0030 'International Tables Vol C 4.2.6.8 and 6.1.1.4'
N 0.0061 0.0033 12.2126 0.0057 3.1322 9.8933 2.0125 28.9975 1.1663 0.5826 -11.5290 'International Tables Vol C 4.2.6.8 and 6.1.1.4'
O 0.0106 0.0060 3.0485 13.2771 2.2868 5.7011 1.5463 0.3239 0.8670 32.9089 0.2508 'International Tables Vol C 4.2.6.8 and 6.1.1.4'
Rh -1.1178 0.9187 19.2957 0.7515 14.3501 8.2176 4.7343 25.8749 1.2892 98.6062 5.3280 'International Tables Vol C 4.2.6.8 and 6.1.1.4'
I -0.4742 1.8119 20.1472 4.3470 18.9949 0.3814 7.5138 27.7660 2.2735 66.8776 4.0712 'International Tables Vol C 4.2.6.8 and 6.1.1.4'

loop_
_geom_angle_atom_site_label_1
_geom_angle_site_symmetry_1
_geom_angle_atom_site_label_2
_geom_angle_site_symmetry_2
_geom_angle_atom_site_label_3
_geom_angle_site_symmetry_3
_geom_angle
_geom_angle_publ_flag
O2 . Rh1 . C6 . 89.8(2) yes
O2 . Rh1 . C22 . 86.5(2) yes
C6 . Rh1 . C22 . 164.8(2) yes
O2 . Rh1 . C23 . 86.0(2) yes
C6 . Rh1 . C23 . 157.4(2) yes
C22 . Rh1 . C23 . 36.8(2) yes
O2 . Rh1 . C26 . 164.3(2) yes
C6 . Rh1 . C26 . 97.4(2) yes
C22 . Rh1 . C26 . 90.0(2) yes
C23 . Rh1 . C26 . 82.0(2) yes
O2 . Rh1 . C27 . 154.5(2) yes
C6 . Rh1 . C27 . 95.9(2) yes
C22 . Rh1 . C27 . 81.6(2) yes
C23 . Rh1 . C27 . 97.4(2) yes
C26 . Rh1 . C27 . 38.7(2) yes
Rh1 . O2 . C3 . 125.5(4) yes
O2 . C3 . C4 . 112.2(5) yes
O2 . C3 . C20 . 108.0(5) yes
C4 . C3 . C20 . 106.4(5) yes
O2 . C3 . C21 . 111.1(5) yes
C4 . C3 . C21 . 110.3(6) yes
C20 . C3 . C21 . 108.7(5) yes
C3 . C4 . N5 . 110.7(5) yes
C3 . C4 . H41 . 109.0 no
N5 . C4 . H41 . 109.1 no
C3 . C4 . H42 . 109.2 no
N5 . C4 . H42 . 109.4 no
H41 . C4 . H42 . 109.4 no
C4 . N5 . C6 . 123.0(5) yes
C4 . N5 . C19 . 124.6(6) yes
C6 . N5 . C19 . 111.8(5) yes
N5 . C6 . Rh1 . 120.5(4) yes
N5 . C6 . N8 . 102.7(5) yes
Rh1 . C6 . N8 . 136.5(5) yes
C6 . N8 . C9 . 124.8(5) yes
C6 . N8 . C18 . 111.8(5) yes
C9 . N8 . C18 . 123.4(5) yes
N8 . C9 . C10 . 118.6(5) yes
N8 . C9 . C14 . 118.6(5) yes
C10 . C9 . C14 . 122.8(6) yes
C9 . C10 . C11 . 117.5(5) yes
C9 . C10 . C17 . 122.1(6) yes
C11 . C10 . C17 . 120.4(6) yes
C10 . C11 . C12 . 121.3(6) yes
C10 . C11 . H111 . 119.5 no
C12 . C11 . H111 . 119.1 no
C11 . C12 . C13 . 119.0(6) yes
C11 . C12 . C16 . 120.3(6) yes
C13 . C12 . C16 . 120.7(6) yes
C12 . C13 . C14 . 121.6(6) yes
C12 . C13 . H131 . 119.3 no
C14 . C13 . H131 . 119.1 no
C9 . C14 . C13 . 117.7(6) yes
C9 . C14 . C15 . 121.4(6) yes
C13 . C14 . C15 . 120.8(6) yes
C14 . C15 . H151 . 109.7 no
C14 . C15 . H152 . 109.4 no
H151 . C15 . H152 . 109.5 no
C14 . C15 . H153 . 109.5 no
H151 . C15 . H153 . 109.6 no
H152 . C15 . H153 . 109.1 no
C12 . C16 . H161 . 109.8 no
C12 . C16 . H162 . 109.9 no
H161 . C16 . H162 . 109.1 no
C12 . C16 . H163 . 110.0 no
H161 . C16 . H163 . 109.0 no
H162 . C16 . H163 . 109.1 no
C10 . C17 . H171 . 109.6 no
C10 . C17 . H172 . 109.4 no
H171 . C17 . H172 . 109.2 no
C10 . C17 . H173 . 110.1 no
H171 . C17 . H173 . 109.4 no
H172 . C17 . H173 . 109.2 no
N8 . C18 . C19 . 107.2(6) yes
N8 . C18 . H181 . 126.2 no
C19 . C18 . H181 . 126.6 no
N5 . C19 . C18 . 106.5(6) yes
N5 . C19 . H191 . 126.2 no
C18 . C19 . H191 . 127.3 no
C3 . C20 . H201 . 109.6 no
C3 . C20 . H202 . 109.0 no
H201 . C20 . H202 . 109.7 no
C3 . C20 . H203 . 109.1 no
H201 . C20 . H203 . 109.8 no
H202 . C20 . H203 . 109.6 no
C3 . C21 . H211 . 109.6 no
C3 . C21 . H212 . 109.4 no
H211 . C21 . H212 . 109.7 no
C3 . C21 . H213 . 109.3 no
H211 . C21 . H213 . 109.2 no
H212 . C21 . H213 . 109.6 no
Rh1 . C22 . C23 . 70.8(3) yes
Rh1 . C22 . C29 . 111.2(4) yes
C23 . C22 . C29 . 122.7(6) yes
Rh1 . C22 . H221 . 113.3 no
C23 . C22 . H221 . 115.6 no
C29 . C22 . H221 . 114.8 no
Rh1 . C23 . C22 . 72.5(3) yes
Rh1 . C23 . C24 . 108.5(4) yes
C22 . C23 . C24 . 125.9(6) yes
Rh1 . C23 . H231 . 112.4 no
C22 . C23 . H231 . 114.6 no
C24 . C23 . H231 . 114.1 no
C23 . C24 . C25 . 114.1(5) yes
C23 . C24 . H241 . 108.2 no
C25 . C24 . H241 . 108.7 no
C23 . C24 . H242 . 108.5 no
C25 . C24 . H242 . 108.0 no
H241 . C24 . H242 . 109.4 no
C24 . C25 . C26 . 111.7(5) yes
C24 . C25 . H251 . 109.0 no
C26 . C25 . H251 . 108.2 no
C24 . C25 . H252 . 109.5 no
C26 . C25 . H252 . 109.2 no
H251 . C25 . H252 . 109.1 no
C25 . C26 . Rh1 . 113.2(4) yes
C25 . C26 . C27 . 123.0(5) yes
Rh1 . C26 . C27 . 69.2(3) yes
C25 . C26 . H261 . 114.3 no
Rh1 . C26 . H261 . 114.2 no
C27 . C26 . H261 . 114.9 no
C26 . C27 . Rh1 . 72.1(3) yes
C26 . C27 . C28 . 126.1(6) yes
Rh1 . C27 . C28 . 111.5(4) yes
C26 . C27 . H271 . 114.3 no
Rh1 . C27 . H271 . 112.3 no
C28 . C27 . H271 . 113.0 no
C27 . C28 . C29 . 113.4(5) yes
C27 . C28 . H281 . 108.8 no
C29 . C28 . H281 . 108.7 no
C27 . C28 . H282 . 108.3 no
C29 . C28 . H282 . 108.5 no
H281 . C28 . H282 . 109.1 no
C22 . C29 . C28 . 111.5(5) yes
C22 . C29 . H291 . 109.0 no
C28 . C29 . H291 . 109.0 no
C22 . C29 . H292 . 109.3 no
C28 . C29 . H292 . 109.2 no
H291 . C29 . H292 . 108.8 no

loop_
_geom_bond_atom_site_label_1
_geom_bond_site_symmetry_1
_geom_bond_atom_site_label_2
_geom_bond_site_symmetry_2
_geom_bond_distance
_geom_bond_publ_flag
Rh1 . O2 . 2.031(4) yes
Rh1 . C6 . 2.028(6) yes
Rh1 . C22 . 2.195(6) yes
Rh1 . C23 . 2.173(6) yes
Rh1 . C26 . 2.134(5) yes
Rh1 . C27 . 2.097(6) yes
O2 . C3 . 1.390(7) yes
C3 . C4 . 1.536(9) yes
C3 . C20 . 1.550(9) yes
C3 . C21 . 1.546(9) yes
C4 . N5 . 1.469(8) yes
C4 . H41 . 0.974 no
C4 . H42 . 0.973 no
N5 . C6 . 1.362(8) yes
N5 . C19 . 1.398(9) yes
C6 . N8 . 1.384(8) yes
N8 . C9 . 1.443(8) yes
N8 . C18 . 1.374(9) yes
C9 . C10 . 1.389(8) yes
C9 . C14 . 1.403(8) yes
C10 . C11 . 1.406(9) yes
C10 . C17 . 1.508(8) yes
C11 . C12 . 1.393(9) yes
C11 . H111 . 0.934 no
C12 . C13 . 1.396(9) yes
C12 . C16 . 1.505(9) yes
C13 . C14 . 1.388(9) yes
C13 . H131 . 0.932 no
C14 . C15 . 1.503(9) yes
C15 . H151 . 0.959 no
C15 . H152 . 0.961 no
C15 . H153 . 0.961 no
C16 . H161 . 0.957 no
C16 . H162 . 0.960 no
C16 . H163 . 0.961 no
C17 . H171 . 0.961 no
C17 . H172 . 0.960 no
C17 . H173 . 0.963 no
C18 . C19 . 1.340(10) yes
C18 . H181 . 0.928 no
C19 . H191 . 0.930 no
C20 . H201 . 0.961 no
C20 . H202 . 0.961 no
C20 . H203 . 0.963 no
C21 . H211 . 0.960 no
C21 . H212 . 0.963 no
C21 . H213 . 0.958 no
C22 . C23 . 1.379(8) yes
C22 . C29 . 1.538(8) yes
C22 . H221 . 0.979 no
C23 . C24 . 1.508(8) yes
C23 . H231 . 0.979 no
C24 . C25 . 1.537(9) yes
C24 . H241 . 0.969 no
C24 . H242 . 0.969 no
C25 . C26 . 1.536(9) yes
C25 . H251 . 0.968 no
C25 . H252 . 0.972 no
C26 . C27 . 1.403(9) yes
C26 . H261 . 0.977 no
C27 . C28 . 1.493(9) yes
C27 . H271 . 0.983 no
C28 . C29 . 1.531(9) yes
C28 . H281 . 0.972 no
C28 . H282 . 0.972 no
C29 . H291 . 0.970 no
C29 . H292 . 0.970 no

loop_
_geom_hbond_atom_site_label_D
_geom_hbond_site_symmetry_D
_geom_hbond_atom_site_label_H
_geom_hbond_site_symmetry_H
_geom_hbond_atom_site_label_A
_geom_hbond_site_symmetry_A
_geom_hbond_angle_DHA
_geom_hbond_distance_DH
_geom_hbond_distance_HA
_geom_hbond_distance_DA
_geom_hbond_publ_flag
C13 . H131 . O2 12_455 168 0.93 2.42 3.335(10) yes
C26 . H261 . C9 . 138 0.98 2.44 3.236(10) yes
